data_2023045
loop_
_publ_author_name
'Bader, Mamoun M.'
'Pham, Phuong-Truc'

_publ_section_title
;
 Crystal structure of
 1-{4-[bis-(4-methyl-phen-yl)amino]-phen-yl}ethene-1,2,2-tricarbo-nitrile.
;
_journal_coeditor_code NX2005
_journal_issue 'Pt 3'
_journal_name_full 'Acta crystallographica. Section E, Crystallographic communications'
_journal_page_first 339
_journal_page_last 342
_journal_paper_doi 10.1107/S2056989024001804
_journal_volume 80
_journal_year 2024
_chemical_formula_iupac 'C25 H18 N4'
_chemical_formula_moiety 'C25 H18 N4'
_chemical_formula_sum 'C25 H18 N4'
_chemical_formula_weight 374.43
_chemical_name_common 13203z
_chemical_name_systematic
;
1-{4-[Bis(4-methylphenyl)amino]phenyl}ethene-1,2,2-tricarbonitrile
;
_space_group_crystal_system orthorhombic
_space_group_IT_number 61
_space_group_name_Hall '-P 2ac 2ab'
_space_group_name_H-M_alt 'P b c a'
_atom_sites_solution_hydrogens geom
_audit_creation_method SHELXL-2018/3
_cell_angle_alpha 90
_cell_angle_beta 90
_cell_angle_gamma 90
_cell_formula_units_Z 8
_cell_length_a 16.8662(15)
_cell_length_b 12.8555(11)
_cell_length_c 18.7561(16)
_cell_measurement_reflns_used 2998
_cell_measurement_temperature 173(2)
_cell_measurement_theta_max 24.56
_cell_measurement_theta_min 2.17
_cell_volume 4066.8(6)
_computing_cell_refinement
;
SAINT (Bruker, 2014)
;
_computing_data_collection
;
APEX2 (Bruker, 2014)
;
_computing_data_reduction
;
SAINT (Bruker, 2014)
;
_computing_molecular_graphics
;
SHELXTL (Sheldrick, 2008)
;
_computing_publication_material
;
SHELXTL (Sheldrick, 2008)
;
_computing_structure_refinement
;
<i>SHELXL2018/3</i> (Sheldrick, 2015)
;
_computing_structure_solution
;
SHELXS-97 (Sheldrick, 2008)
;
_diffrn_ambient_temperature 173(2)
_diffrn_measured_fraction_theta_full 1.000
_diffrn_measured_fraction_theta_max 0.999
_diffrn_measurement_device_type 'Bruker APEXII CCD'
_diffrn_measurement_method '\f and \w scans'
_diffrn_radiation_type MoK\a
_diffrn_radiation_wavelength 0.71073
_diffrn_reflns_av_R_equivalents 0.0568
_diffrn_reflns_av_unetI/netI 0.0451
_diffrn_reflns_limit_h_max 21
_diffrn_reflns_limit_h_min -21
_diffrn_reflns_limit_k_max 16
_diffrn_reflns_limit_k_min -15
_diffrn_reflns_limit_l_max 13
_diffrn_reflns_limit_l_min -23
_diffrn_reflns_number 23265
_diffrn_reflns_theta_full 25.242
_diffrn_reflns_theta_max 26.398
_diffrn_reflns_theta_min 2.172
_diffrn_source 'sealed tube'
_exptl_absorpt_coefficient_mu 0.074
_exptl_absorpt_correction_T_max 0.9981
_exptl_absorpt_correction_T_min 0.9745
_exptl_absorpt_correction_type multi-scan
_exptl_absorpt_process_details
;
(SADABS; Krause <i>et al.</i>,  2015)
;
_exptl_crystal_colour Red
_exptl_crystal_density_diffrn 1.223
_exptl_crystal_description Plate
_exptl_crystal_F_000 1568
_exptl_crystal_size_max 0.350
_exptl_crystal_size_mid 0.320
_exptl_crystal_size_min 0.025
_refine_diff_density_max 0.394
_refine_diff_density_min -0.190
_refine_ls_extinction_method none
_refine_ls_goodness_of_fit_ref 1.019
_refine_ls_hydrogen_treatment constr
_refine_ls_matrix_type full
_refine_ls_number_parameters 264
_refine_ls_number_reflns 4170
_refine_ls_number_restraints 0
_refine_ls_restrained_S_all 1.019
_refine_ls_R_factor_all 0.0902
_refine_ls_R_factor_gt 0.0482
_refine_ls_shift/su_max 0.000
_refine_ls_shift/su_mean 0.000
_refine_ls_structure_factor_coef Fsqd
_refine_ls_weighting_details 'w=1/[\s^2^(Fo^2^)+(0.0470P)^2^+1.2157P] where P=(Fo^2^+2Fc^2^)/3'
_refine_ls_weighting_scheme calc
_refine_ls_wR_factor_gt 0.1032
_refine_ls_wR_factor_ref 0.1245
_reflns_number_gt 2586
_reflns_number_total 4170
_reflns_threshold_expression 'I > 2\s(I)'
_cod_data_source_file nx2005.cif
_cod_data_source_block I
_cod_depositor_comments 'Adding full bibliography for 2023045.cif.'
_cod_database_code 2023045
_shelx_space_group_comment
;
The symmetry employed for this shelxl refinement is uniquely defined
by the following loop, which should always be used as a source of
symmetry information in preference to the above space-group names.
They are only intended as comments.
;
_shelx_estimated_absorpt_t_min 0.974
_shelx_estimated_absorpt_t_max 0.998

loop_
_space_group_symop_operation_xyz
'x, y, z'
'-x+1/2, -y, z+1/2'
'-x, y+1/2, -z+1/2'
'x+1/2, -y+1/2, -z'
'-x, -y, -z'
'x-1/2, y, -z-1/2'
'x, -y-1/2, z-1/2'
'-x-1/2, y-1/2, z'

loop_
_atom_site_type_symbol
_atom_site_label
_atom_site_fract_x
_atom_site_fract_y
_atom_site_fract_z
_atom_site_U_iso_or_equiv
_atom_site_adp_type
_atom_site_calc_flag
_atom_site_occupancy
_atom_site_disorder_assembly
_atom_site_disorder_group
N N1 0.54561(9) 0.35769(12) 0.25270(8) 0.0327(4) Uani d 1 . .
N N2 0.40435(13) 0.75779(16) 0.48843(10) 0.0608(6) Uani d 1 . .
N N3 0.56270(11) 0.81259(15) 0.62522(10) 0.0520(5) Uani d 1 . .
N N4 0.71782(13) 0.57500(19) 0.55835(12) 0.0784(7) Uani d 1 . .
C C1 0.54228(11) 0.42447(14) 0.30928(10) 0.0309(4) Uani d 1 . .
C C2 0.47659(11) 0.49077(14) 0.31939(10) 0.0341(4) Uani d 1 . .
H H2A 0.433200 0.487458 0.287170 0.041 Uiso calc 1 . .
C C3 0.47442(12) 0.56000(15) 0.37507(10) 0.0360(5) Uani d 1 . .
H H3A 0.429465 0.603864 0.380322 0.043 Uiso calc 1 . .
C C4 0.53662(11) 0.56791(14) 0.42448(10) 0.0331(4) Uani d 1 . .
C C5 0.60170(11) 0.50065(15) 0.41415(10) 0.0380(5) Uani d 1 . .
H H5A 0.644920 0.503697 0.446554 0.046 Uiso calc 1 . .
C C6 0.60455(11) 0.43136(15) 0.35909(10) 0.0367(5) Uani d 1 . .
H H6A 0.649299 0.387029 0.354280 0.044 Uiso calc 1 . .
C C7 0.53210(12) 0.64360(15) 0.48125(10) 0.0359(5) Uani d 1 . .
C C8 0.58477(12) 0.66465(15) 0.53418(11) 0.0402(5) Uani d 1 . .
C C9 0.46017(13) 0.70824(16) 0.48442(10) 0.0401(5) Uani d 1 . .
C C10 0.57010(12) 0.74718(17) 0.58452(11) 0.0418(5) Uani d 1 . .
C C11 0.65825(14) 0.61249(18) 0.54528(12) 0.0487(6) Uani d 1 . .
C C12 0.48557(11) 0.36131(14) 0.19788(9) 0.0319(4) Uani d 1 . .
C C13 0.42598(12) 0.28855(16) 0.19709(11) 0.0408(5) Uani d 1 . .
H H13A 0.424981 0.234803 0.231836 0.049 Uiso calc 1 . .
C C14 0.36727(13) 0.29368(18) 0.14546(12) 0.0491(6) Uani d 1 . .
H H14A 0.326013 0.243369 0.145631 0.059 Uiso calc 1 . .
C C15 0.36736(13) 0.37017(19) 0.09383(11) 0.0479(6) Uani d 1 . .
C C16 0.42856(14) 0.44230(18) 0.09488(11) 0.0524(6) Uani d 1 . .
H H16A 0.430298 0.495020 0.059426 0.063 Uiso calc 1 . .
C C17 0.48744(13) 0.43899(16) 0.14681(11) 0.0438(5) Uani d 1 . .
H H17A 0.528520 0.489550 0.147200 0.053 Uiso calc 1 . .
C C18 0.30260(15) 0.3765(2) 0.03817(13) 0.0773(9) Uani d 1 . .
H H18A 0.279705 0.307222 0.030804 0.116 Uiso calc 0.5 . .
H H18B 0.324991 0.401877 -0.006783 0.116 Uiso calc 0.5 . .
H H18C 0.261172 0.424333 0.054453 0.116 Uiso calc 0.5 . .
H H18D 0.297540 0.448399 0.021512 0.116 Uiso calc 0.5 . .
H H18E 0.252254 0.353745 0.059098 0.116 Uiso calc 0.5 . .
H H18F 0.316073 0.331288 -0.002137 0.116 Uiso calc 0.5 . .
C C19 0.60719(10) 0.28093(14) 0.24428(10) 0.0297(4) Uani d 1 . .
C C20 0.65333(10) 0.28135(14) 0.18337(10) 0.0313(4) Uani d 1 . .
H H20A 0.645477 0.333290 0.148039 0.038 Uiso calc 1 . .
C C21 0.71086(11) 0.20612(15) 0.17394(10) 0.0358(5) Uani d 1 . .
H H21A 0.741966 0.206892 0.131715 0.043 Uiso calc 1 . .
C C22 0.72438(11) 0.12945(14) 0.22459(10) 0.0344(5) Uani d 1 . .
C C23 0.67765(11) 0.13075(15) 0.28548(11) 0.0391(5) Uani d 1 . .
H H23A 0.685992 0.079460 0.321166 0.047 Uiso calc 1 . .
C C24 0.61923(11) 0.20484(15) 0.29552(11) 0.0376(5) Uani d 1 . .
H H24A 0.587496 0.203584 0.337350 0.045 Uiso calc 1 . .
C C25 0.78680(13) 0.04717(17) 0.21395(13) 0.0520(6) Uani d 1 . .
H H25A 0.799588 0.041696 0.163120 0.078 Uiso calc 1 . .
H H25B 0.766801 -0.019848 0.231175 0.078 Uiso calc 1 . .
H H25C 0.834624 0.066109 0.240628 0.078 Uiso calc 1 . .

loop_
_atom_site_aniso_label
_atom_site_aniso_U_11
_atom_site_aniso_U_22
_atom_site_aniso_U_33
_atom_site_aniso_U_12
_atom_site_aniso_U_13
_atom_site_aniso_U_23
N1 0.0356(9) 0.0306(9) 0.0321(9) 0.0070(7) -0.0031(7) -0.0046(7)
N2 0.0746(14) 0.0627(13) 0.0451(12) 0.0302(12) -0.0004(10) -0.0061(10)
N3 0.0542(12) 0.0501(12) 0.0516(12) -0.0003(9) 0.0070(9) -0.0149(10)
N4 0.0614(14) 0.0978(18) 0.0760(16) 0.0188(13) -0.0223(12) -0.0394(14)
C1 0.0368(10) 0.0253(10) 0.0306(10) 0.0008(8) 0.0011(8) 0.0027(8)
C2 0.0379(10) 0.0318(11) 0.0327(10) 0.0059(9) -0.0030(9) 0.0007(9)
C3 0.0414(11) 0.0307(11) 0.0358(11) 0.0083(9) 0.0019(9) 0.0019(9)
C4 0.0428(11) 0.0269(10) 0.0297(10) 0.0013(9) 0.0041(8) 0.0020(8)
C5 0.0387(11) 0.0431(12) 0.0323(11) 0.0028(9) -0.0047(9) -0.0040(9)
C6 0.0359(10) 0.0396(12) 0.0347(11) 0.0085(9) -0.0029(9) -0.0041(9)
C7 0.0451(11) 0.0314(11) 0.0312(11) -0.0021(9) 0.0034(9) 0.0050(8)
C8 0.0450(12) 0.0358(12) 0.0396(12) 0.0010(10) 0.0041(9) -0.0019(9)
C9 0.0551(13) 0.0352(12) 0.0301(11) 0.0061(11) -0.0014(10) -0.0005(9)
C10 0.0459(12) 0.0398(12) 0.0398(12) -0.0044(10) 0.0080(10) -0.0038(10)
C11 0.0493(14) 0.0481(14) 0.0486(14) 0.0057(11) -0.0028(11) -0.0173(11)
C12 0.0361(10) 0.0312(11) 0.0285(10) 0.0083(9) -0.0021(8) -0.0038(8)
C13 0.0434(11) 0.0406(12) 0.0385(12) 0.0026(10) -0.0042(9) 0.0004(9)
C14 0.0419(12) 0.0553(15) 0.0502(14) 0.0016(11) -0.0068(10) -0.0124(11)
C15 0.0430(12) 0.0658(16) 0.0348(12) 0.0242(12) -0.0065(10) -0.0147(11)
C16 0.0652(15) 0.0573(15) 0.0348(12) 0.0259(13) 0.0006(11) 0.0071(11)
C17 0.0490(12) 0.0405(12) 0.0419(12) 0.0041(10) -0.0013(10) 0.0059(10)
C18 0.0597(16) 0.121(2) 0.0513(16) 0.0463(16) -0.0174(12) -0.0201(16)
C19 0.0308(9) 0.0269(10) 0.0314(10) 0.0009(8) -0.0033(8) -0.0040(8)
C20 0.0354(10) 0.0268(10) 0.0315(10) -0.0008(8) -0.0038(8) -0.0019(8)
C21 0.0353(10) 0.0377(12) 0.0343(11) -0.0004(9) 0.0028(9) -0.0054(9)
C22 0.0298(10) 0.0300(11) 0.0434(12) 0.0001(8) -0.0023(9) -0.0050(9)
C23 0.0395(11) 0.0321(11) 0.0456(12) 0.0037(9) -0.0021(10) 0.0081(9)
C24 0.0379(11) 0.0384(12) 0.0364(11) 0.0033(9) 0.0058(9) 0.0046(9)
C25 0.0455(12) 0.0478(14) 0.0627(15) 0.0147(11) 0.0015(11) -0.0018(12)

loop_
_atom_type_symbol
_atom_type_description
_atom_type_scat_dispersion_real
_atom_type_scat_dispersion_imag
_atom_type_scat_source
C C 0.0033 0.0016 'International Tables Vol C Tables 4.2.6.8 and 6.1.1.4'
H H 0.0000 0.0000 'International Tables Vol C Tables 4.2.6.8 and 6.1.1.4'
N N 0.0061 0.0033 'International Tables Vol C Tables 4.2.6.8 and 6.1.1.4'

loop_
_geom_angle_atom_site_label_1
_geom_angle_atom_site_label_2
_geom_angle_atom_site_label_3
_geom_angle_site_symmetry_1
_geom_angle_site_symmetry_3
_geom_angle
_geom_angle_publ_flag
C1 N1 C19 . . 123.02(15) ?
C1 N1 C12 . . 120.27(14) ?
C19 N1 C12 . . 116.71(14) ?
N1 C1 C6 . . 121.61(16) ?
N1 C1 C2 . . 121.09(16) ?
C6 C1 C2 . . 117.29(17) ?
C3 C2 C1 . . 121.00(17) ?
C3 C2 H2A . . 119.5 ?
C1 C2 H2A . . 119.5 ?
C2 C3 C4 . . 121.97(18) ?
C2 C3 H3A . . 119.0 ?
C4 C3 H3A . . 119.0 ?
C3 C4 C5 . . 116.52(17) ?
C3 C4 C7 . . 119.74(17) ?
C5 C4 C7 . . 123.73(17) ?
C6 C5 C4 . . 122.11(18) ?
C6 C5 H5A . . 118.9 ?
C4 C5 H5A . . 118.9 ?
C5 C6 C1 . . 121.11(18) ?
C5 C6 H6A . . 119.4 ?
C1 C6 H6A . . 119.4 ?
C8 C7 C4 . . 129.64(18) ?
C8 C7 C9 . . 113.38(17) ?
C4 C7 C9 . . 116.98(17) ?
C7 C8 C11 . . 125.56(19) ?
C7 C8 C10 . . 120.84(19) ?
C11 C8 C10 . . 113.58(19) ?
N2 C9 C7 . . 178.5(2) ?
N3 C10 C8 . . 176.3(2) ?
N4 C11 C8 . . 175.1(2) ?
C13 C12 C17 . . 120.05(18) ?
C13 C12 N1 . . 119.94(17) ?
C17 C12 N1 . . 120.01(18) ?
C12 C13 C14 . . 119.9(2) ?
C12 C13 H13A . . 120.1 ?
C14 C13 H13A . . 120.1 ?
C15 C14 C13 . . 121.5(2) ?
C15 C14 H14A . . 119.2 ?
C13 C14 H14A . . 119.2 ?
C14 C15 C16 . . 117.84(19) ?
C14 C15 C18 . . 121.4(2) ?
C16 C15 C18 . . 120.7(2) ?
C15 C16 C17 . . 121.4(2) ?
C15 C16 H16A . . 119.3 ?
C17 C16 H16A . . 119.3 ?
C12 C17 C16 . . 119.3(2) ?
C12 C17 H17A . . 120.3 ?
C16 C17 H17A . . 120.3 ?
C15 C18 H18A . . 109.5 ?
C15 C18 H18B . . 109.5 ?
H18A C18 H18B . . 109.5 ?
C15 C18 H18C . . 109.5 ?
H18A C18 H18C . . 109.5 ?
H18B C18 H18C . . 109.5 ?
C15 C18 H18D . . 109.5 ?
H18A C18 H18D . . 141.1 ?
H18B C18 H18D . . 56.3 ?
H18C C18 H18D . . 56.3 ?
C15 C18 H18E . . 109.5 ?
H18A C18 H18E . . 56.3 ?
H18B C18 H18E . . 141.1 ?
H18C C18 H18E . . 56.3 ?
H18D C18 H18E . . 109.5 ?
C15 C18 H18F . . 109.5 ?
H18A C18 H18F . . 56.3 ?
H18B C18 H18F . . 56.3 ?
H18C C18 H18F . . 141.1 ?
H18D C18 H18F . . 109.5 ?
H18E C18 H18F . . 109.5 ?
C20 C19 C24 . . 119.55(17) ?
C20 C19 N1 . . 119.58(16) ?
C24 C19 N1 . . 120.84(16) ?
C21 C20 C19 . . 119.90(17) ?
C21 C20 H20A . . 120.0 ?
C19 C20 H20A . . 120.0 ?
C20 C21 C22 . . 121.67(18) ?
C20 C21 H21A . . 119.2 ?
C22 C21 H21A . . 119.2 ?
C23 C22 C21 . . 117.49(17) ?
C23 C22 C25 . . 120.97(18) ?
C21 C22 C25 . . 121.54(18) ?
C24 C23 C22 . . 121.65(18) ?
C24 C23 H23A . . 119.2 ?
C22 C23 H23A . . 119.2 ?
C23 C24 C19 . . 119.73(18) ?
C23 C24 H24A . . 120.1 ?
C19 C24 H24A . . 120.1 ?
C22 C25 H25A . . 109.5 ?
C22 C25 H25B . . 109.5 ?
H25A C25 H25B . . 109.5 ?
C22 C25 H25C . . 109.5 ?
H25A C25 H25C . . 109.5 ?
H25B C25 H25C . . 109.5 ?

loop_
_geom_bond_atom_site_label_1
_geom_bond_atom_site_label_2
_geom_bond_site_symmetry_2
_geom_bond_distance
_geom_bond_publ_flag
N1 C1 . 1.366(2) ?
N1 C19 . 1.441(2) ?
N1 C12 . 1.444(2) ?
N2 C9 . 1.139(3) ?
N3 C10 . 1.143(2) ?
N4 C11 . 1.141(3) ?
C1 C6 . 1.409(3) ?
C1 C2 . 1.411(2) ?
C2 C3 . 1.373(3) ?
C2 H2A . 0.9500 ?
C3 C4 . 1.404(3) ?
C3 H3A . 0.9500 ?
C4 C5 . 1.411(3) ?
C4 C7 . 1.444(3) ?
C5 C6 . 1.365(3) ?
C5 H5A . 0.9500 ?
C6 H6A . 0.9500 ?
C7 C8 . 1.359(3) ?
C7 C9 . 1.472(3) ?
C8 C11 . 1.424(3) ?
C8 C10 . 1.442(3) ?
C12 C13 . 1.373(3) ?
C12 C17 . 1.384(3) ?
C13 C14 . 1.387(3) ?
C13 H13A . 0.9500 ?
C14 C15 . 1.380(3) ?
C14 H14A . 0.9500 ?
C15 C16 . 1.388(3) ?
C15 C18 . 1.513(3) ?
C16 C17 . 1.392(3) ?
C16 H16A . 0.9500 ?
C17 H17A . 0.9500 ?
C18 H18A . 0.9800 ?
C18 H18B . 0.9800 ?
C18 H18C . 0.9800 ?
C18 H18D . 0.9800 ?
C18 H18E . 0.9800 ?
C18 H18F . 0.9800 ?
C19 C20 . 1.382(2) ?
C19 C24 . 1.386(3) ?
C20 C21 . 1.381(2) ?
C20 H20A . 0.9500 ?
C21 C22 . 1.388(3) ?
C21 H21A . 0.9500 ?
C22 C23 . 1.388(3) ?
C22 C25 . 1.506(3) ?
C23 C24 . 1.383(3) ?
C23 H23A . 0.9500 ?
C24 H24A . 0.9500 ?
C25 H25A . 0.9800 ?
C25 H25B . 0.9800 ?
C25 H25C . 0.9800 ?

loop_
_geom_torsion_atom_site_label_1
_geom_torsion_atom_site_label_2
_geom_torsion_atom_site_label_3
_geom_torsion_atom_site_label_4
_geom_torsion_site_symmetry_1
_geom_torsion_site_symmetry_2
_geom_torsion_site_symmetry_3
_geom_torsion_site_symmetry_4
_geom_torsion
_geom_torsion_publ_flag
C19 N1 C1 C6 . . . . 7.9(3) ?
C12 N1 C1 C6 . . . . -172.42(17) ?
C19 N1 C1 C2 . . . . -173.19(17) ?
C12 N1 C1 C2 . . . . 6.5(3) ?
N1 C1 C2 C3 . . . . -178.05(17) ?
C6 C1 C2 C3 . . . . 0.9(3) ?
C1 C2 C3 C4 . . . . -0.3(3) ?
C2 C3 C4 C5 . . . . -0.2(3) ?
C2 C3 C4 C7 . . . . 178.70(17) ?
C3 C4 C5 C6 . . . . 0.1(3) ?
C7 C4 C5 C6 . . . . -178.76(18) ?
C4 C5 C6 C1 . . . . 0.5(3) ?
N1 C1 C6 C5 . . . . 177.93(18) ?
C2 C1 C6 C5 . . . . -1.0(3) ?
C3 C4 C7 C8 . . . . -179.8(2) ?
C5 C4 C7 C8 . . . . -1.1(3) ?
C3 C4 C7 C9 . . . . 0.9(3) ?
C5 C4 C7 C9 . . . . 179.71(18) ?
C4 C7 C8 C11 . . . . -0.9(3) ?
C9 C7 C8 C11 . . . . 178.3(2) ?
C4 C7 C8 C10 . . . . 177.54(19) ?
C9 C7 C8 C10 . . . . -3.2(3) ?
C1 N1 C12 C13 . . . . -101.9(2) ?
C19 N1 C12 C13 . . . . 77.7(2) ?
C1 N1 C12 C17 . . . . 77.1(2) ?
C19 N1 C12 C17 . . . . -103.2(2) ?
C17 C12 C13 C14 . . . . -0.6(3) ?
N1 C12 C13 C14 . . . . 178.40(17) ?
C12 C13 C14 C15 . . . . 0.6(3) ?
C13 C14 C15 C16 . . . . 0.2(3) ?
C13 C14 C15 C18 . . . . -179.2(2) ?
C14 C15 C16 C17 . . . . -1.0(3) ?
C18 C15 C16 C17 . . . . 178.4(2) ?
C13 C12 C17 C16 . . . . -0.1(3) ?
N1 C12 C17 C16 . . . . -179.13(17) ?
C15 C16 C17 C12 . . . . 0.9(3) ?
C1 N1 C19 C20 . . . . -122.68(19) ?
C12 N1 C19 C20 . . . . 57.6(2) ?
C1 N1 C19 C24 . . . . 59.2(2) ?
C12 N1 C19 C24 . . . . -120.46(19) ?
C24 C19 C20 C21 . . . . 0.1(3) ?
N1 C19 C20 C21 . . . . -178.05(16) ?
C19 C20 C21 C22 . . . . -0.4(3) ?
C20 C21 C22 C23 . . . . 0.1(3) ?
C20 C21 C22 C25 . . . . 179.62(18) ?
C21 C22 C23 C24 . . . . 0.5(3) ?
C25 C22 C23 C24 . . . . -178.97(19) ?
C22 C23 C24 C19 . . . . -0.9(3) ?
C20 C19 C24 C23 . . . . 0.6(3) ?
N1 C19 C24 C23 . . . . 178.66(17) ?
